data_1558574
loop_
_publ_author_name
'Calvert, Jane L.'
'Eberson, Lennart'
'Hartshorn, Michael P.'
'Robinson, Ward T.'
'Timmerman-Vaughan, David J.'

_publ_section_title
;
 Photochemical Nitration by Tetranitromethane. Part XXI. The
 Regiochemistry of Nitrito--Trinitromethyl and Nitro--Trinitromethyl
 Addition to 2,6-Dimethylnaphthalene
;
_journal_name_full 'Acta Chemica Scandinavica'
_journal_page_first 917
_journal_page_last 928
_journal_paper_doi 10.3891/acta.chem.scand.48-0917
_journal_volume 48
_journal_year 1994
_chemical_formula_sum 'C13 H12 N4 O8'
_chemical_formula_weight 352.27
_chemical_name_common
;
trans-2,6-dimethyl-1-nitro-4-trinitromethyl-1,4-dihydronaphthalene
;
_space_group_IT_number 2
_space_group_name_Hall '-P 1'
_space_group_name_H-M_alt 'P -1'
_symmetry_cell_setting triclinic
_symmetry_Int_Tables_number 2
_symmetry_space_group_name_Hall '-P 1'
_symmetry_space_group_name_H-M 'P -1'
_cell_angle_alpha 101.03(3)
_cell_angle_beta 117.60(3)
_cell_angle_gamma 105.00(3)
_cell_formula_units_Z 2
_cell_length_a 9.621(2)
_cell_length_b 9.708(2)
_cell_length_c 9.720(2)
_cell_volume 723.9(5)
_diffrn_ambient_temperature 130
_diffrn_radiation_probe x-ray
_diffrn_radiation_type MoK\a
_diffrn_radiation_wavelength 0.71069
_exptl_absorpt_coefficient_mu 0.137
_exptl_crystal_density_diffrn 1.616
_refine_ls_number_reflns 2016
_refine_ls_R_factor_gt 0.037
_refine_ls_wR_factor_ref 0.099
_cod_data_source_file Acta-Chem-Scand-1994-48-917-1.cif
_cod_data_source_block 1
_cod_original_cell_volume 723.9(3)
_cod_database_code 1558574

loop_
_space_group_symop_id
_space_group_symop_operation_xyz
1 x,y,z
2 -x,-y,-z

loop_
_atom_site_label
_atom_site_type_symbol
_atom_site_thermal_displace_type
_atom_site_fract_x
_atom_site_fract_y
_atom_site_fract_z
_atom_site_occupancy
_atom_site_U_iso_or_equiv
_atom_site_calc_flag
_atom_site_refinement_flags
_atom_site_disorder_assembly
_atom_site_disorder_group
O11 O Uiso 0.6045(2) 0.4669(2) 0.2415(2) 1.000 0.0290(10) . . . .
O12 O Uiso 0.4521(2) 0.3290(2) -0.0202(2) 1.000 0.0330(10) . . . .
O21 O Uiso 0.8793(2) 0.1109(2) 0.0469(2) 1.000 0.0250(10) . . . .
O22 O Uiso 0.8845(2) -0.0537(2) 0.1702(2) 1.000 0.0290(10) . . . .
O31 O Uiso 1.1569(2) 0.1432(2) 0.5695(2) 1.000 0.0290(10) . . . .
O32 O Uiso 1.2247(2) 0.0298(2) 0.4097(2) 1.000 0.0330(10) . . . .
O41 O Uiso 1.2140(2) 0.2307(2) 0.1635(2) 1.000 0.0300(10) . . . .
O42 O Uiso 1.3761(2) 0.3369(2) 0.4326(2) 1.000 0.0260(10) . . . .
N1 N Uiso 0.5776(2) 0.3732(2) 0.1194(2) 1.000 0.0210(10) . . . .
N2 N Uiso 0.9404(2) 0.0700(2) 0.1646(2) 1.000 0.0200(10) . . . .
N3 N Uiso 1.1647(2) 0.1153(3) 0.4475(2) 1.000 0.0220(10) . . . .
N4 N Uiso 1.2404(2) 0.2586(2) 0.3017(2) 1.000 0.0190(10) . . . .
C1 C Uiso 0.7097(3) 0.3051(2) 0.1422(2) 1.000 0.0190(10) . . . .
C2 C Uiso 0.7291(3) 0.2295(2) 0.2674(2) 1.000 0.0190(10) . . . .
C3 C Uiso 0.8818(3) 0.2402(2) 0.3802(2) 1.000 0.0190(10) . . . .
C4 C Uiso 1.0436(2) 0.3197(2) 0.3895(2) 1.000 0.0160(10) . . . .
C4A C Uiso 1.0307(2) 0.4321(2) 0.2999(2) 1.000 0.0150(10) . . . .
C5 C Uiso 1.1785(2) 0.5447(2) 0.3360(2) 1.000 0.0180(10) . . . .
C6 C Uiso 1.1727(3) 0.6512(2) 0.2587(2) 1.000 0.0190(10) . . . .
C7 C Uiso 1.0130(3) 0.6463(2) 0.1477(2) 1.000 0.0210(10) . . . .
C8 C Uiso 0.8657(3) 0.5375(2) 0.1130(2) 1.000 0.0200(10) . . . .
C8A C Uiso 0.8717(2) 0.4283(2) 0.1867(2) 1.000 0.0170(10) . . . .
C9 C Uiso 0.5692(3) 0.1369(3) 0.2537(3) 1.000 0.0270(10) . . . .
C10 C Uiso 1.3339(3) 0.7662(2) 0.2926(3) 1.000 0.0240(10) . . . .
C11 C Uiso 1.0948(2) 0.1951(2) 0.3254(2) 1.000 0.0170(10) . . . .

loop_
_atom_type_symbol
_atom_type_description
_atom_type_scat_dispersion_real
_atom_type_scat_dispersion_imag
_atom_type_scat_source
C C 0.0033 0.0016 ' International Tables Vol C Tables 4.2.6.8 and 6.1.1.4'
N N 0.0061 0.0033 ' International Tables Vol C Tables 4.2.6.8 and 6.1.1.4'
O O 0.0106 0.0060 ' International Tables Vol C Tables 4.2.6.8 and 6.1.1.4'

loop_
_geom_angle_atom_site_label_1
_geom_angle_atom_site_label_2
_geom_angle_atom_site_label_3
_geom_angle
_geom_angle_site_symmetry_1
_geom_angle_site_symmetry_2
_geom_angle_site_symmetry_3
_geom_angle_publ_flag
O11 N1 O12 124.6(2) . . . yes
O11 N1 C1 118.18(17) . . . yes
O12 N1 C1 117.21(18) . . . yes
O21 N2 O22 127.21(19) . . . yes
O21 N2 C11 115.14(18) . . . yes
O22 N2 C11 117.39(17) . . . yes
O31 N3 O32 126.9(2) . . . yes
O31 N3 C11 118.1(2) . . . yes
O32 N3 C11 114.94(18) . . . yes
O41 N4 O42 127.0(2) . . . yes
O41 N4 C11 120.10(18) . . . yes
O42 N4 C11 112.89(17) . . . yes
N1 C1 C2 108.2(2) . . . yes
N1 C1 C8A 109.04(17) . . . yes
C2 C1 C8A 115.05(18) . . . no
C1 C2 C3 120.6(2) . . . no
C1 C2 C9 117.3(2) . . . no
C3 C2 C9 122.1(2) . . . no
C2 C3 C4 124.14(19) . . . no
C3 C4 C4A 113.28(17) . . . no
C3 C4 C11 107.74(17) . . . no
C4A C4 C11 113.20(16) . . . no
C4 C4A C5 119.84(17) . . . no
C4 C4A C8A 120.75(18) . . . no
C5 C4A C8A 119.34(18) . . . no
C4A C5 C6 121.8(2) . . . no
C5 C6 C7 117.9(2) . . . no
C5 C6 C10 120.8(2) . . . no
C7 C6 C10 121.36(19) . . . no
C6 C7 C8 121.06(19) . . . no
C7 C8 C8A 120.9(2) . . . no
C1 C8A C4A 120.35(18) . . . no
C1 C8A C8 120.66(19) . . . no
C4A C8A C8 119.0(2) . . . no
N2 C11 N3 106.26(17) . . . yes
N2 C11 N4 110.43(15) . . . yes
N2 C11 C4 110.43(17) . . . yes
N3 C11 N4 102.63(17) . . . yes
N3 C11 C4 113.46(15) . . . yes
N4 C11 C4 113.18(17) . . . yes

loop_
_geom_bond_atom_site_label_1
_geom_bond_atom_site_label_2
_geom_bond_distance
_geom_bond_site_symmetry_1
_geom_bond_site_symmetry_2
_geom_bond_publ_flag
O11 N1 1.218(3) . . yes
O12 N1 1.214(2) . . yes
O21 N2 1.218(3) . . yes
O22 N2 1.205(3) . . yes
O31 N3 1.206(3) . . yes
O32 N3 1.219(3) . . yes
O41 N4 1.205(2) . . yes
O42 N4 1.216(2) . . yes
N1 C1 1.527(4) . . yes
N2 C11 1.521(2) . . yes
N3 C11 1.531(3) . . yes
N4 C11 1.517(3) . . yes
C1 C2 1.502(3) . . no
C1 C8A 1.503(3) . . no
C2 C3 1.325(3) . . no
C2 C9 1.497(4) . . no
C3 C4 1.499(4) . . no
C4 C4A 1.516(3) . . no
C4 C11 1.549(3) . . no
C4A C5 1.388(3) . . no
C4A C8A 1.396(3) . . no
C5 C6 1.387(3) . . no
C6 C7 1.391(4) . . no
C6 C10 1.500(4) . . no
C7 C8 1.373(4) . . no
C8 C8A 1.387(3) . . no

loop_
_geom_torsion_atom_site_label_1
_geom_torsion_atom_site_label_2
_geom_torsion_atom_site_label_3
_geom_torsion_atom_site_label_4
_geom_torsion
_geom_torsion_site_symmetry_1
_geom_torsion_site_symmetry_2
_geom_torsion_site_symmetry_3
_geom_torsion_site_symmetry_4
_geom_torsion_publ_flag
O11 N1 C1 C2 58.3(2) . . . . no
O11 N1 C1 C8A -67.5(2) . . . . no
O12 N1 C1 C2 -121.4(2) . . . . no
O12 N1 C1 C8A 112.8(2) . . . . no
O21 N2 C11 N3 -172.4(2) . . . . no
O21 N2 C11 N4 -61.8(3) . . . . no
O21 N2 C11 C4 64.2(2) . . . . no
O22 N2 C11 N3 13.1(3) . . . . no
O22 N2 C11 N4 123.7(2) . . . . no
O22 N2 C11 C4 -110.4(2) . . . . no
O31 N3 C11 N2 -113.9(2) . . . . no
O31 N3 C11 N4 130.1(2) . . . . no
O31 N3 C11 C4 7.6(3) . . . . no
O32 N3 C11 N2 66.7(3) . . . . no
O32 N3 C11 N4 -49.3(2) . . . . no
O32 N3 C11 C4 -171.7(2) . . . . no
O41 N4 C11 N2 14.0(3) . . . . no
O41 N4 C11 N3 127.0(2) . . . . no
O41 N4 C11 C4 -110.4(2) . . . . no
O42 N4 C11 N2 -166.71(19) . . . . no
O42 N4 C11 N3 -53.8(2) . . . . no
O42 N4 C11 C4 68.9(2) . . . . no
N1 C1 C2 C3 -140.4(2) . . . . no
N1 C1 C2 C9 42.3(2) . . . . no
C8A C1 C2 C3 -18.3(3) . . . . no
C8A C1 C2 C9 164.5(2) . . . . no
N1 C1 C8A C4A 143.35(17) . . . . no
N1 C1 C8A C8 -38.3(2) . . . . no
C2 C1 C8A C4A 21.7(3) . . . . no
C2 C1 C8A C8 -160.0(2) . . . . no
C1 C2 C3 C4 -2.8(3) . . . . no
C9 C2 C3 C4 174.4(2) . . . . no
C2 C3 C4 C4A 19.8(3) . . . . no
C2 C3 C4 C11 -106.2(2) . . . . no
C3 C4 C4A C5 161.44(17) . . . . no
C3 C4 C4A C8A -15.6(2) . . . . no
C11 C4 C4A C5 -75.5(2) . . . . no
C11 C4 C4A C8A 107.4(2) . . . . no
C3 C4 C11 N2 46.29(19) . . . . no
C3 C4 C11 N3 -72.9(2) . . . . no
C3 C4 C11 N4 170.68(14) . . . . no
C4A C4 C11 N2 -79.8(2) . . . . no
C4A C4 C11 N3 161.06(17) . . . . no
C4A C4 C11 N4 44.6(2) . . . . no
C4 C4A C5 C6 -179.11(19) . . . . no
C8A C4A C5 C6 -2.0(3) . . . . no
C4 C4A C8A C1 -4.5(3) . . . . no
C4 C4A C8A C8 177.11(18) . . . . no
C5 C4A C8A C1 178.43(18) . . . . no
C5 C4A C8A C8 0.1(3) . . . . no
C4A C5 C6 C7 2.7(3) . . . . no
C4A C5 C6 C10 -176.5(2) . . . . no
C5 C6 C7 C8 -1.4(3) . . . . no
C10 C6 C7 C8 177.8(2) . . . . no
C6 C7 C8 C8A -0.5(3) . . . . no
C7 C8 C8A C1 -177.2(2) . . . . no
C7 C8 C8A C4A 1.2(3) . . . . no
